data_7240512
loop_
_publ_author_name
'Liu, Mei'
'Shi, Lulu'
'Li, Hui'

_publ_section_title
;
 A cucurbit[6]uril-based supramolecular assembly as a highly sensitive and
 quickly responsive luminescent sensor for the detection of
 fluoroquinolones antibiotics in simulated wastewater
;
_journal_name_full CrystEngComm
_journal_paper_doi 10.1039/D0CE00603C
_journal_year 2020
_chemical_formula_moiety '2(C12 H8 O6 S2), C39 H63 N25 Na4 O23, 2(H2 O)'
_chemical_formula_sum 'C63 H83 N25 Na4 O37 S4'
_chemical_formula_weight 2002.74
_space_group_crystal_system monoclinic
_space_group_IT_number 14
_space_group_name_Hall '-P 2yn'
_space_group_name_H-M_alt 'P 1 21/n 1'
_atom_sites_solution_hydrogens mixed
_atom_sites_solution_primary dual
_audit_creation_date 2020-05-10
_audit_creation_method
;
Olex2 1.2-beta
(compiled 2018.05.29 svn.r3508 for OlexSys, GUI svn.r5506)
;
_audit_update_record
;
2020-05-10 deposited with the CCDC.	2020-05-12 downloaded from the CCDC.
;
_cell_angle_alpha 90
_cell_angle_beta 92.691(2)
_cell_angle_gamma 90
_cell_formula_units_Z 2
_cell_length_a 11.2749(9)
_cell_length_b 24.769(2)
_cell_length_c 14.9058(12)
_cell_measurement_reflns_used 9867
_cell_measurement_temperature 273
_cell_measurement_theta_max 28.40
_cell_measurement_theta_min 2.84
_cell_volume 4158.1(6)
_computing_cell_refinement 'SAINT v8.37A (Bruker, 2015)'
_computing_data_reduction 'SAINT v8.37A (Bruker, 2015)'
_computing_molecular_graphics 'Olex2 (Dolomanov et al., 2009)'
_computing_publication_material 'Olex2 (Dolomanov et al., 2009)'
_computing_structure_refinement 'ShelXL (Sheldrick, 2015)'
_computing_structure_solution 'ShelXT (Sheldrick, 2015)'
_diffrn_ambient_temperature 273.15
_diffrn_measured_fraction_theta_full 0.999
_diffrn_measured_fraction_theta_max 0.999
_diffrn_measurement_device_type 'Bruker D8 VENTURE'
_diffrn_measurement_method '\f and \w scans'
_diffrn_radiation_type MoK\a
_diffrn_radiation_wavelength 0.71073
_diffrn_reflns_av_R_equivalents 0.0531
_diffrn_reflns_av_unetI/netI 0.0354
_diffrn_reflns_Laue_measured_fraction_full 0.999
_diffrn_reflns_Laue_measured_fraction_max 0.999
_diffrn_reflns_limit_h_max 13
_diffrn_reflns_limit_h_min -13
_diffrn_reflns_limit_k_max 29
_diffrn_reflns_limit_k_min -29
_diffrn_reflns_limit_l_max 17
_diffrn_reflns_limit_l_min -17
_diffrn_reflns_number 47673
_diffrn_reflns_point_group_measured_fraction_full 0.999
_diffrn_reflns_point_group_measured_fraction_max 0.999
_diffrn_reflns_theta_full 25.010
_diffrn_reflns_theta_max 25.010
_diffrn_reflns_theta_min 2.736
_diffrn_standards_number 0
_exptl_absorpt_coefficient_mu 0.243
_exptl_absorpt_correction_T_max 0.7856
_exptl_absorpt_correction_T_min 0.5612
_exptl_absorpt_correction_type multi-scan
_exptl_absorpt_process_details Bruker;sadabs;2018
_exptl_crystal_colour colourless
_exptl_crystal_colour_primary colourless
_exptl_crystal_density_diffrn 1.600
_exptl_crystal_description block
_exptl_crystal_F_000 2080
_exptl_crystal_size_max 0.19
_exptl_crystal_size_mid 0.12
_exptl_crystal_size_min 0.08
_refine_diff_density_max 1.151
_refine_diff_density_min -0.757
_refine_diff_density_rms 0.101
_refine_ls_extinction_method none
_refine_ls_goodness_of_fit_ref 1.076
_refine_ls_hydrogen_treatment mixed
_refine_ls_matrix_type full
_refine_ls_number_parameters 681
_refine_ls_number_reflns 7338
_refine_ls_number_restraints 825
_refine_ls_restrained_S_all 1.100
_refine_ls_R_factor_all 0.1138
_refine_ls_R_factor_gt 0.0927
_refine_ls_shift/su_max 0.046
_refine_ls_shift/su_mean 0.000
_refine_ls_structure_factor_coef Fsqd
_refine_ls_weighting_details 'w=1/[\s^2^(Fo^2^)+(0.1130P)^2^+14.5232P] where P=(Fo^2^+2Fc^2^)/3'
_refine_ls_weighting_scheme calc
_refine_ls_wR_factor_gt 0.2203
_refine_ls_wR_factor_ref 0.2325
_reflns_Friedel_coverage 0.000
_reflns_number_gt 6257
_reflns_number_total 7338
_reflns_threshold_expression 'I > 2\s(I)'
_cod_data_source_file d0ce00603c2.cif
_cod_data_source_block mo_20190721_shilulu_liumei_2_0
_cod_original_cell_volume 4158.2(6)
_cod_database_code 7240512
_shelx_shelxl_version_number 2014/7
_shelx_space_group_comment
;
The symmetry employed for this shelxl refinement is uniquely defined
by the following loop, which should always be used as a source of
symmetry information in preference to the above space-group names.
They are only intended as comments.
;
_shelx_estimated_absorpt_t_max 0.981
_shelx_estimated_absorpt_t_min 0.955
_olex2_refinement_description
;
1. Fixed Uiso
 At 1.2 times of:
  All C(H) groups, All C(H,H) groups
 At 1.5 times of:
  All C(H,H,H) groups, All O(H,H) groups, All O(H,H,H,H) groups
2. Restrained distances
 O3-C0AA
 1.2 with sigma of 0.01
 C0AA-C1AA
 2.5 with sigma of 0.01
 O3-N0AA
 2.3 with sigma of 0.01
 N0AA-C0AA = N0AA-C1AA
 1.5 with sigma of 0.01
 C2AA-C1AA
 2.5 with sigma of 0.01
 C0AA-C2AA
 2.5 with sigma of 0.01
 N0AA-C2AA = N0AA-C1AA
 1.48 with sigma of 0.01
 N0AA-C0AA
 1.48 with sigma of 0.01
 O10-H10B = O10-H10A
 0.84 with sigma of 0.02
 H10B-H10A
 1.46 with sigma of 0.02
 H10B-Na2
 2.4 with sigma of 0.02
 H10A-Na2
 2.5 with sigma of 0.02
 Na2-O10
 2.3 with sigma of 0.02
 S002-O15 \\sim S002-O19 \\sim S002-O20 \\sim S002-O18 \\sim S002-O17 \\sim
S002-O16
 with sigma of 0.02
3. Restrained planarity
 C1AA, C2AA, N0AA, C0AA, O3
 with sigma of 0.01
4. Rigid bond restraints
 All non-hydrogen atoms
 with sigma for 1-2 distances of 0.01 and sigma for 1-3 distances of 0.01
5. Uiso/Uaniso restraints and constraints
All non-hydrogen atoms have similar U: within 2A with sigma of 0.04 and sigma
for terminal atoms of 0.08
C0AA \\sim O3 \\sim N0AA \\sim C1AA \\sim C2AA: within 2A with sigma of 0.01
and sigma for terminal atoms of 0.02
Uanis(O15) \\sim Ueq, Uanis(O20) \\sim Ueq, Uanis(O18) \\sim Ueq, Uanis(O17)
\\sim Ueq, Uanis(O16) \\sim Ueq, Uanis(O19) \\sim Ueq: with sigma of 0.005 and
sigma for terminal atoms of 0.01
Uanis(Na3) \\sim Ueq, Uanis(Na2) \\sim Ueq, Uanis(O15) \\sim Ueq: with sigma of
0.005 and sigma for terminal atoms of 0.01
Uanis(O15) \\sim Ueq: with sigma of 0.001 and sigma for terminal atoms of 0.002
Uanis(O3) \\sim Ueq, Uanis(N0AA) \\sim Ueq, Uanis(C0AA) \\sim Ueq, Uanis(C2AA)
\\sim Ueq, Uanis(C1AA) \\sim Ueq: with sigma of 0.01 and sigma for terminal
atoms of 0.02
6. Rigid body (RIGU) restrains
 O3, C0AA, N0AA, C1AA, C2AA
 with sigma for 1-2 distances of 0.01 and sigma for 1-3 distances of 0.01
7. Others
 Fixed Sof: H11A(0.5) H11B(0.5) H11C(0.5) H11D(0.5) Na3(0.5) O19(0.75)
 O15(0.75) O17(0.75) O14(0.5) H14A(0.5) H14B(0.5) O12(0.5) H12C(0.5) H12D(0.5)
 O3(0.5) O20(0.25) O16(0.25) O18(0.25) Na2(0.5) N0AA(0.5) C0AA(0.5) H0AA(0.5)
 C1AA(0.5) H1AA(0.5) H1AB(0.5) H1AC(0.5) C2AA(0.5) H2AA(0.5) H2AB(0.5) H2AC(0.5)
 Fixed Z: N0AA(-0.01263)
8.a Riding coordinates:
 O11(H11A,H11B), O11(H11C,H11D), C2AA(H2AA,H2AB,H2AC)
8.b Free rotating group:
 O13(H13A,H13B)
8.c Rotating group:
 O2(H2A,H2B), O1(H1A,H1B), O14(H14A,H14B), O12(H12C,H12D)
8.d Ternary CH refined with riding coordinates:
 C4(H4), C15(H15), C3(H3), C14(H14), C10(H10), C8(H8)
8.e Secondary CH2 refined with riding coordinates:
 C1(H1C,H1D), C12(H12A,H12B), C6(H6A,H6B), C18(H18A,H18B), C17(H17A,H17B),
 C7(H7A,H7B)
8.f Me refined with riding coordinates:
 C1AA(H1AA,H1AB,H1AC)
8.g Aromatic/amide H refined with riding coordinates:
 C27(H27), C26(H26), C21(H21), C24(H24), C23(H23), C30(H30), C20(H20),
 C29(H29), C0AA(H0AA)
;
_olex2_submission_special_instructions 'No special instructions were received'

loop_
_space_group_symop_operation_xyz
'x, y, z'
'-x+1/2, y+1/2, -z+1/2'
'-x, -y, -z'
'x-1/2, -y-1/2, z-1/2'

loop_
_atom_site_label
_atom_site_type_symbol
_atom_site_fract_x
_atom_site_fract_y
_atom_site_fract_z
_atom_site_U_iso_or_equiv
_atom_site_adp_type
_atom_site_occupancy
_atom_site_site_symmetry_order
_atom_site_calc_flag
_atom_site_refinement_flags_posn
_atom_site_refinement_flags_adp
_atom_site_refinement_flags_occupancy
_atom_site_disorder_assembly
_atom_site_disorder_group
S1 S 0.92879(8) 0.80386(4) -0.07356(6) 0.0314(2) Uani 1 1 d . U . . .
S002 S 0.95006(12) 0.63337(5) 0.57998(7) 0.0523(3) Uani 1 1 d D U . . .
Na1 Na 0.20689(15) 0.61747(7) -0.14978(11) 0.0475(4) Uani 1 1 d . U . . .
O5 O 0.1783(2) 0.61946(10) 0.00371(16) 0.0352(6) Uani 1 1 d . U . . .
O7 O 0.8783(2) 0.52308(10) 0.00617(16) 0.0347(6) Uani 1 1 d . U . . .
O8 O 0.7860(2) 0.61394(11) 0.14779(17) 0.0372(6) Uani 1 1 d . U . . .
O4 O 0.3880(2) 0.66069(11) -0.13003(17) 0.0379(6) Uani 1 1 d . U . . .
O9 O 0.5672(2) 0.56078(12) 0.2792(2) 0.0440(7) Uani 1 1 d . U . . .
O6 O 0.5146(2) 0.57318(12) -0.28837(19) 0.0461(7) Uani 1 1 d . U . . .
N4 N 0.2065(2) 0.59010(11) 0.14930(18) 0.0259(6) Uani 1 1 d . U . . .
N2 N 0.4726(3) 0.63287(12) 0.21086(19) 0.0289(7) Uani 1 1 d . U . . .
N12 N 0.8288(2) 0.50633(11) -0.14288(18) 0.0244(6) Uani 1 1 d . U . . .
N9 N 0.8272(2) 0.59072(11) -0.09281(18) 0.0262(6) Uani 1 1 d . U . . .
N5 N 0.4657(2) 0.69014(11) 0.00635(19) 0.0282(7) Uani 1 1 d . U . . .
N10 N 0.6739(3) 0.60993(12) -0.20740(19) 0.0299(7) Uani 1 1 d . U . . .
N8 N 0.7503(3) 0.65537(11) 0.01144(19) 0.0280(7) Uani 1 1 d . U . . .
N1 N 0.3641(3) 0.56472(11) 0.25872(19) 0.0271(6) Uani 1 1 d . U . . .
N3 N 0.3133(3) 0.65865(11) 0.10432(19) 0.0279(7) Uani 1 1 d . U . . .
N6 N 0.6240(3) 0.66832(12) 0.11748(19) 0.0300(7) Uani 1 1 d . U . . .
N7 N 0.5883(2) 0.67098(11) -0.10082(19) 0.0275(7) Uani 1 1 d . U . . .
N11 N 0.6933(3) 0.52938(11) -0.26828(19) 0.0282(7) Uani 1 1 d . U . . .
O2 O 0.0900(3) 0.54188(14) -0.1587(2) 0.0624(9) Uani 1 1 d . U . . .
H2A H 0.1076 0.5175 -0.1142 0.094 Uiso 1 1 d GR . . . .
H2B H 0.1048 0.5219 -0.2080 0.094 Uiso 1 1 d GR . . . .
O1 O 0.0841(3) 0.69022(14) -0.1952(2) 0.0626(9) Uani 1 1 d . U . . .
H1A H 0.0155 0.6899 -0.1680 0.094 Uiso 1 1 d GR . . . .
H1B H 0.0608 0.6873 -0.2528 0.094 Uiso 1 1 d GR . . . .
C2 C 0.2290(3) 0.62184(13) 0.0780(2) 0.0244(7) Uani 1 1 d . U . . .
C28 C 0.9300(3) 0.77688(13) 0.0368(2) 0.0252(7) Uani 1 1 d . U . . .
C22 C 0.9370(3) 0.70896(12) 0.3008(2) 0.0235(7) Uani 1 1 d . U . . .
C25 C 0.9324(3) 0.73258(12) 0.2092(2) 0.0227(7) Uani 1 1 d . U . . .
C13 C 0.8482(3) 0.53814(13) -0.0688(2) 0.0243(7) Uani 1 1 d . U . . .
O21 O 0.8429(4) 0.84620(15) -0.0784(2) 0.0787(11) Uani 1 1 d . U . . .
C27 C 0.8431(3) 0.79085(14) 0.0951(2) 0.0272(8) Uani 1 1 d . U . . .
H27 H 0.7833 0.8148 0.0768 0.033 Uiso 1 1 calc R . . . .
C11 C 0.7267(3) 0.64246(13) 0.0975(2) 0.0265(8) Uani 1 1 d . U . . .
C1 C 0.1200(3) 0.54704(13) 0.1461(2) 0.0262(8) Uani 1 1 d . U . . .
H1C H 0.0727 0.5496 0.1986 0.031 Uiso 1 1 calc R . . . .
H1D H 0.0672 0.5520 0.0935 0.031 Uiso 1 1 calc R . . . .
C26 C 0.8454(3) 0.76906(13) 0.1807(2) 0.0257(7) Uani 1 1 d . U . . .
H26 H 0.7875 0.7791 0.2198 0.031 Uiso 1 1 calc R . . . .
O22 O 0.8948(4) 0.75955(15) -0.1323(2) 0.0810(12) Uani 1 1 d . U . . .
C4 C 0.2771(3) 0.60452(13) 0.2290(2) 0.0247(7) Uani 1 1 d . U . . .
H4 H 0.2271 0.6154 0.2779 0.030 Uiso 1 1 calc R . . . .
C15 C 0.7965(3) 0.59670(13) -0.1869(2) 0.0247(7) Uani 1 1 d . U . . .
H15 H 0.8504 0.6215 -0.2160 0.030 Uiso 1 1 calc R . . . .
C21 C 0.8335(3) 0.70319(14) 0.3481(2) 0.0285(8) Uani 1 1 d . U . . .
H21 H 0.7615 0.7152 0.3223 0.034 Uiso 1 1 calc R . . . .
C12 C 0.8532(3) 0.63529(14) -0.0322(2) 0.0269(8) Uani 1 1 d . U . . .
H12A H 0.9119 0.6237 0.0134 0.032 Uiso 1 1 calc R . . . .
H12B H 0.8876 0.6645 -0.0656 0.032 Uiso 1 1 calc R . . . .
C9 C 0.4720(3) 0.67263(13) -0.0801(2) 0.0278(8) Uani 1 1 d . U . . .
C3 C 0.3526(3) 0.65214(13) 0.1971(2) 0.0253(7) Uani 1 1 d . U . . .
H3 H 0.3391 0.6849 0.2320 0.030 Uiso 1 1 calc R . . . .
C14 C 0.8073(3) 0.53848(13) -0.2228(2) 0.0256(7) Uani 1 1 d . U . . .
H14 H 0.8722 0.5352 -0.2640 0.031 Uiso 1 1 calc R . . . .
C5 C 0.4774(3) 0.58380(14) 0.2525(2) 0.0288(8) Uani 1 1 d . U . . .
C10 C 0.6660(3) 0.69299(13) -0.0297(2) 0.0261(7) Uani 1 1 d . U . . .
H10 H 0.7050 0.7261 -0.0487 0.031 Uiso 1 1 calc R . . . .
C16 C 0.6157(3) 0.57087(14) -0.2575(2) 0.0293(8) Uani 1 1 d . U . . .
C6 C 0.5762(3) 0.66656(15) 0.2060(2) 0.0307(8) Uani 1 1 d . U . . .
H6A H 0.6372 0.6533 0.2486 0.037 Uiso 1 1 calc R . . . .
H6B H 0.5560 0.7030 0.2238 0.037 Uiso 1 1 calc R . . . .
O23 O 1.0451(3) 0.8216(2) -0.0869(2) 0.0846(12) Uani 1 1 d . U . . .
C18 C 0.6633(3) 0.48042(14) -0.3160(2) 0.0305(8) Uani 1 1 d . U . . .
H18A H 0.7293 0.4705 -0.3521 0.037 Uiso 1 1 calc R . . . .
H18B H 0.5953 0.4873 -0.3567 0.037 Uiso 1 1 calc R . . . .
O11 O 0.8414(3) 0.53908(16) 0.2909(3) 0.0826(12) Uani 1 1 d . U . . .
H11A H 0.8185 0.5520 0.2402 0.124 Uiso 0.5 1 d R . P A 1
H11B H 0.8906 0.5145 0.2785 0.124 Uiso 0.5 1 d R . P A 1
H11C H 0.8310 0.5628 0.2500 0.124 Uiso 0.5 1 d R . P B 2
H11D H 0.8987 0.5200 0.2737 0.124 Uiso 0.5 1 d R . P B 2
C19 C 0.9433(4) 0.66193(14) 0.4708(2) 0.0342(9) Uani 1 1 d . U . . .
C17 C 0.6236(3) 0.66255(14) -0.1919(2) 0.0309(8) Uani 1 1 d . U . . .
H17A H 0.5547 0.6674 -0.2326 0.037 Uiso 1 1 calc R . . . .
H17B H 0.6814 0.6899 -0.2061 0.037 Uiso 1 1 calc R . . . .
C7 C 0.3542(3) 0.70123(13) 0.0466(2) 0.0291(8) Uani 1 1 d . U . . .
H7A H 0.2940 0.7075 -0.0009 0.035 Uiso 1 1 calc R . . . .
H7B H 0.3624 0.7342 0.0815 0.035 Uiso 1 1 calc R . . . .
C24 C 1.0466(4) 0.66836(15) 0.4259(3) 0.0364(9) Uani 1 1 d . U . . .
H24 H 1.1186 0.6570 0.4523 0.044 Uiso 1 1 calc R . . . .
C23 C 1.0430(3) 0.69169(14) 0.3420(2) 0.0314(8) Uani 1 1 d . U . . .
H23 H 1.1131 0.6959 0.3124 0.038 Uiso 1 1 calc R . . . .
C30 C 1.0178(3) 0.71844(15) 0.1487(2) 0.0354(9) Uani 1 1 d . U . . .
H30 H 1.0766 0.6937 0.1661 0.042 Uiso 1 1 calc R . . . .
C20 C 0.8363(3) 0.67992(15) 0.4326(2) 0.0330(8) Uani 1 1 d . U . . .
H20 H 0.7669 0.6764 0.4634 0.040 Uiso 1 1 calc R . . . .
C8 C 0.5802(3) 0.70411(13) 0.0468(2) 0.0285(8) Uani 1 1 d . U . . .
H8 H 0.5832 0.7420 0.0659 0.034 Uiso 1 1 calc R . . . .
C29 C 1.0170(3) 0.74043(16) 0.0635(2) 0.0364(9) Uani 1 1 d . U . . .
H29 H 1.0750 0.7307 0.0242 0.044 Uiso 1 1 calc R . . . .
O10 O 0.7503(4) 0.40467(17) 0.2970(3) 0.0828(11) Uani 1 1 d D U . . .
Na3 Na 0.6728(4) 0.49819(18) 0.3624(3) 0.0786(11) Uani 0.5 1 d . U P C 1
O13 O 0.9472(4) 0.47131(19) 0.5992(3) 0.0923(14) Uani 1 1 d . U . . .
H13A H 0.9046 0.4624 0.5530 0.138 Uiso 1 1 d G . . . .
H13B H 0.9636 0.5047 0.5965 0.138 Uiso 1 1 d G . . . .
O19 O 0.9988(7) 0.6744(2) 0.6358(3) 0.1005(19) Uani 0.75 1 d D U P D 1
O15 O 1.0174(6) 0.5853(2) 0.5757(4) 0.0951(13) Uani 0.75 1 d D U P D 1
O17 O 0.8315(5) 0.6201(3) 0.6009(4) 0.1090(19) Uani 0.75 1 d D U P D 1
O14 O 0.6361(7) 0.5728(3) 0.4931(5) 0.0737(19) Uani 0.5 1 d . U P C 1
H14A H 0.5630 0.5714 0.5092 0.111 Uiso 0.5 1 d GR . P C 1
H14B H 0.6775 0.5645 0.5420 0.111 Uiso 0.5 1 d GR . P C 1
O12 O 0.6124(9) 0.4405(4) 0.4626(5) 0.090(3) Uani 0.5 1 d . U P C 2
H12C H 0.5835 0.4650 0.4950 0.134 Uiso 0.5 1 d GR . P C 2
H12D H 0.6770 0.4315 0.4907 0.134 Uiso 0.5 1 d GR . P C 2
O3 O 0.3600(5) 0.5361(3) -0.1258(4) 0.0838(19) Uani 0.5 1 d D U P E .
O20 O 1.0717(9) 0.6101(6) 0.5882(9) 0.068(3) Uani 0.25 1 d D U P D 2
O16 O 0.8840(11) 0.5858(4) 0.5771(8) 0.056(3) Uani 0.25 1 d D U P D 2
O18 O 0.9208(15) 0.6733(5) 0.6416(8) 0.068(3) Uani 0.25 1 d D U P D 2
Na2 Na 0.6620(3) 0.48300(14) 0.2963(3) 0.0648(10) Uani 0.5 1 d D U P C 2
N0AA N 0.48405(16) 0.5006(2) -0.0126 0.0624(16) Uani 0.5 1 d D U P E -1
C0AA C 0.3929(4) 0.4972(3) -0.0849(3) 0.082(2) Uani 0.5 1 d D U P . .
H0AA H 0.3595 0.4638 -0.0994 0.099 Uiso 0.5 1 calc R . P E .
C1AA C 0.5366(5) 0.5532(2) 0.0109(4) 0.111(4) Uani 0.5 1 d D U P E -1
H1AA H 0.5014 0.5805 -0.0275 0.166 Uiso 0.5 1 calc R . P E -1
H1AB H 0.5223 0.5615 0.0723 0.166 Uiso 0.5 1 calc R . P E -1
H1AC H 0.6206 0.5520 0.0031 0.166 Uiso 0.5 1 calc R . P E -1
C2AA C 0.5241(4) 0.4536(2) 0.0367(3) 0.128(4) Uani 0.5 1 d D U P E -1
H2AA H 0.5838 0.4639 0.0815 0.192 Uiso 0.5 1 d R . P E -1
H2AB H 0.4584 0.4374 0.0653 0.192 Uiso 0.5 1 d R . P E -1
H2AC H 0.5570 0.4281 -0.0038 0.192 Uiso 0.5 1 d R . P E -1
H10A H 0.8083(14) 0.4095(9) 0.334(2) 0.49(14) Uiso 1 1 d D . . . .
H10B H 0.6906(14) 0.3875(6) 0.314(3) 0.26(6) Uiso 1 1 d D . . . .

loop_
_atom_site_aniso_label
_atom_site_aniso_U_11
_atom_site_aniso_U_22
_atom_site_aniso_U_33
_atom_site_aniso_U_23
_atom_site_aniso_U_13
_atom_site_aniso_U_12
S1 0.0328(5) 0.0413(5) 0.0203(4) 0.0093(4) 0.0043(3) -0.0008(4)
S002 0.0806(8) 0.0490(6) 0.0260(5) 0.0161(4) -0.0120(5) -0.0069(6)
Na1 0.0519(9) 0.0524(9) 0.0377(8) -0.0012(7) -0.0044(7) -0.0124(8)
O5 0.0346(13) 0.0410(13) 0.0291(12) 0.0035(11) -0.0076(10) -0.0034(11)
O7 0.0395(14) 0.0372(13) 0.0267(12) 0.0033(11) -0.0074(11) 0.0053(11)
O8 0.0339(14) 0.0436(14) 0.0338(13) 0.0034(12) -0.0028(11) 0.0053(11)
O4 0.0309(13) 0.0483(14) 0.0338(13) 0.0006(12) -0.0066(11) -0.0012(12)
O9 0.0303(14) 0.0492(15) 0.0516(16) 0.0008(13) -0.0089(12) 0.0021(12)
O6 0.0330(14) 0.0591(17) 0.0447(15) -0.0047(14) -0.0135(12) 0.0088(13)
N4 0.0231(14) 0.0282(13) 0.0258(14) -0.0016(12) -0.0051(11) -0.0037(11)
N2 0.0240(14) 0.0348(14) 0.0276(14) -0.0038(12) -0.0019(12) -0.0034(12)
N12 0.0232(14) 0.0256(12) 0.0241(13) 0.0016(11) -0.0027(11) 0.0026(11)
N9 0.0294(15) 0.0248(12) 0.0240(13) 0.0006(11) -0.0018(11) 0.0022(12)
N5 0.0248(14) 0.0304(14) 0.0292(14) -0.0008(12) 0.0000(11) 0.0005(12)
N10 0.0283(15) 0.0343(14) 0.0268(14) 0.0005(12) -0.0028(12) 0.0074(12)
N8 0.0257(14) 0.0302(14) 0.0281(14) -0.0002(12) 0.0001(11) 0.0029(12)
N1 0.0265(14) 0.0297(13) 0.0245(14) -0.0022(12) -0.0042(11) -0.0019(12)
N3 0.0267(14) 0.0306(14) 0.0263(14) -0.0008(12) -0.0011(11) -0.0035(12)
N6 0.0263(15) 0.0377(15) 0.0257(14) -0.0024(12) 0.0002(11) -0.0014(12)
N7 0.0258(14) 0.0307(14) 0.0258(14) -0.0006(12) -0.0021(11) 0.0016(12)
N11 0.0292(15) 0.0296(13) 0.0252(14) 0.0005(12) -0.0055(12) 0.0011(12)
O2 0.073(2) 0.0705(19) 0.0433(17) 0.0099(15) -0.0019(16) -0.0258(16)
O1 0.067(2) 0.073(2) 0.0471(17) -0.0043(16) -0.0094(16) 0.0121(17)
C2 0.0235(16) 0.0240(14) 0.0257(15) -0.0021(13) 0.0000(13) 0.0042(13)
C28 0.0276(17) 0.0310(16) 0.0169(14) 0.0018(13) -0.0004(13) -0.0025(14)
C22 0.0291(17) 0.0221(14) 0.0187(15) -0.0037(12) -0.0038(13) -0.0015(13)
C25 0.0270(16) 0.0234(14) 0.0173(14) -0.0029(12) -0.0021(12) -0.0044(13)
C13 0.0168(15) 0.0314(15) 0.0245(16) 0.0022(13) -0.0008(13) 0.0003(13)
O21 0.107(3) 0.086(2) 0.0445(18) 0.0267(17) 0.0163(18) 0.047(2)
C27 0.0281(17) 0.0308(16) 0.0223(16) 0.0017(14) -0.0018(13) 0.0065(14)
C11 0.0244(17) 0.0267(15) 0.0281(16) -0.0042(14) -0.0032(13) -0.0029(13)
C1 0.0197(16) 0.0288(15) 0.0297(17) -0.0006(14) -0.0014(13) 0.0003(13)
C26 0.0260(16) 0.0324(16) 0.0189(15) -0.0018(13) 0.0034(13) 0.0047(14)
O22 0.147(3) 0.066(2) 0.0288(15) 0.0043(15) -0.0050(19) -0.031(2)
C4 0.0248(16) 0.0300(15) 0.0196(15) -0.0051(13) 0.0033(12) -0.0001(13)
C15 0.0259(16) 0.0276(15) 0.0210(15) 0.0024(13) 0.0045(13) -0.0013(13)
C21 0.0283(17) 0.0320(16) 0.0246(16) 0.0023(14) -0.0053(14) -0.0053(14)
C12 0.0177(16) 0.0311(16) 0.0317(17) -0.0024(14) -0.0012(13) -0.0011(13)
C9 0.0305(17) 0.0204(14) 0.0325(17) 0.0050(14) -0.0005(14) 0.0022(13)
C3 0.0277(16) 0.0268(15) 0.0213(15) -0.0074(13) 0.0014(13) -0.0001(13)
C14 0.0268(16) 0.0302(15) 0.0203(15) 0.0001(13) 0.0057(13) -0.0002(13)
C5 0.0285(17) 0.0346(16) 0.0227(16) -0.0076(14) -0.0044(14) -0.0004(14)
C10 0.0229(16) 0.0241(15) 0.0312(16) 0.0013(13) 0.0012(13) -0.0010(13)
C16 0.0299(17) 0.0371(17) 0.0208(16) 0.0055(14) -0.0011(14) 0.0043(14)
C6 0.0286(17) 0.0381(17) 0.0250(16) -0.0102(15) -0.0021(14) -0.0082(15)
O23 0.0499(18) 0.151(3) 0.0535(19) 0.046(2) 0.0077(15) -0.016(2)
C18 0.0359(19) 0.0386(17) 0.0166(15) 0.0002(14) -0.0037(14) -0.0046(16)
O11 0.066(2) 0.078(2) 0.103(3) 0.029(2) -0.002(2) 0.0103(19)
C19 0.051(2) 0.0308(17) 0.0204(15) 0.0018(14) -0.0072(15) -0.0051(16)
C17 0.0356(19) 0.0315(16) 0.0255(16) 0.0081(14) 0.0004(14) 0.0084(15)
C7 0.0263(17) 0.0261(15) 0.0350(18) 0.0039(14) 0.0007(14) 0.0048(13)
C24 0.038(2) 0.0379(19) 0.0325(18) 0.0040(16) -0.0118(16) 0.0064(16)
C23 0.0311(18) 0.0343(17) 0.0285(17) 0.0009(15) -0.0004(14) 0.0026(15)
C30 0.0332(19) 0.0420(19) 0.0312(18) 0.0054(16) 0.0028(15) 0.0176(16)
C20 0.0368(19) 0.0380(18) 0.0241(16) 0.0028(15) -0.0007(15) -0.0075(16)
C8 0.0280(17) 0.0245(15) 0.0333(17) -0.0030(14) 0.0034(14) -0.0029(13)
C29 0.0317(18) 0.054(2) 0.0245(17) 0.0047(16) 0.0091(14) 0.0113(16)
O10 0.087(3) 0.081(2) 0.083(2) -0.005(2) 0.032(2) -0.016(2)
Na3 0.069(2) 0.082(2) 0.088(2) 0.0528(17) 0.0292(18) 0.0345(17)
O13 0.106(3) 0.085(3) 0.088(3) -0.005(2) 0.026(2) 0.002(3)
O19 0.170(5) 0.091(3) 0.037(2) 0.012(2) -0.030(3) -0.040(3)
O15 0.1032(19) 0.0900(18) 0.0920(19) 0.0083(15) 0.0013(15) 0.0067(15)
O17 0.099(3) 0.170(5) 0.058(3) 0.059(3) 0.007(3) -0.015(3)
O14 0.085(5) 0.063(4) 0.071(4) 0.039(3) -0.019(3) -0.008(4)
O12 0.114(6) 0.112(6) 0.041(3) 0.002(3) -0.019(3) 0.004(5)
O3 0.085(4) 0.071(3) 0.097(4) 0.008(3) 0.009(3) 0.007(3)
O20 0.056(4) 0.095(6) 0.050(5) 0.044(5) -0.016(4) 0.004(4)
O16 0.077(5) 0.045(4) 0.045(5) 0.021(4) -0.006(5) -0.013(4)
O18 0.101(7) 0.066(5) 0.037(5) 0.004(4) 0.001(5) 0.000(5)
Na2 0.0426(18) 0.0474(17) 0.104(3) 0.0024(18) -0.0059(18) 0.0102(14)
N0AA 0.083(4) 0.037(2) 0.069(3) 0.002(2) 0.026(3) -0.005(3)
C0AA 0.091(4) 0.065(4) 0.092(4) 0.002(3) 0.007(3) -0.007(3)
C1AA 0.125(8) 0.073(5) 0.131(9) 0.003(6) -0.031(7) -0.016(5)
C2AA 0.174(10) 0.074(5) 0.134(8) 0.024(6) -0.021(7) -0.006(6)

loop_
_atom_type_symbol
_atom_type_description
_atom_type_scat_dispersion_real
_atom_type_scat_dispersion_imag
_atom_type_scat_source
C C 0.0033 0.0016 'International Tables Vol C Tables 4.2.6.8 and 6.1.1.4'
H H 0.0000 0.0000 'International Tables Vol C Tables 4.2.6.8 and 6.1.1.4'
N N 0.0061 0.0033 'International Tables Vol C Tables 4.2.6.8 and 6.1.1.4'
Na Na 0.0362 0.0249 'International Tables Vol C Tables 4.2.6.8 and 6.1.1.4'
O O 0.0106 0.0060 'International Tables Vol C Tables 4.2.6.8 and 6.1.1.4'
S S 0.1246 0.1234 'International Tables Vol C Tables 4.2.6.8 and 6.1.1.4'

loop_
_geom_angle_atom_site_label_1
_geom_angle_atom_site_label_2
_geom_angle_atom_site_label_3
_geom_angle
_geom_angle_site_symmetry_1
_geom_angle_site_symmetry_3
_geom_angle_publ_flag
O21 S1 C28 107.41(18) . . ?
O21 S1 O22 111.5(3) . . ?
O22 S1 C28 105.43(17) . . ?
O23 S1 C28 106.38(18) . . ?
O23 S1 O21 113.5(3) . . ?
O23 S1 O22 112.0(3) . . ?
O19 S002 C19 104.7(3) . . ?
O19 S002 O15 116.0(4) . . ?
O19 S002 O17 112.4(4) . . ?
O15 S002 C19 107.1(3) . . ?
O15 S002 O17 109.0(4) . . ?
O17 S002 C19 107.0(3) . . ?
O20 S002 C19 103.3(5) . . ?
O16 S002 C19 108.0(5) . . ?
O16 S002 O20 99.4(8) . . ?
O16 S002 O18 118.4(9) . . ?
O18 S002 C19 108.6(5) . . ?
O18 S002 O20 117.7(9) . . ?
O5 Na1 O1 99.20(12) . . ?
O5 Na1 O10 166.90(15) . 3_665 ?
O5 Na1 O3 90.15(14) . . ?
O5 Na1 Na2 132.71(11) . 3_665 ?
O4 Na1 O5 91.56(11) . . ?
O4 Na1 O1 100.73(13) . . ?
O4 Na1 O10 90.47(14) . 3_665 ?
O4 Na1 O3 76.75(16) . . ?
O4 Na1 Na2 90.68(10) . 3_665 ?
O2 Na1 O5 88.21(12) . . ?
O2 Na1 O4 152.68(14) . . ?
O2 Na1 O1 106.27(14) . . ?
O2 Na1 O10 84.08(14) . 3_665 ?
O2 Na1 O3 75.93(17) . . ?
O2 Na1 Na2 69.96(12) . 3_665 ?
O1 Na1 O3 170.41(16) . . ?
O1 Na1 Na2 126.64(12) . 3_665 ?
O10 Na1 O1 93.13(15) 3_665 . ?
O10 Na1 O3 77.72(17) 3_665 . ?
O10 Na1 Na2 34.30(13) 3_665 3_665 ?
O3 Na1 Na2 44.81(14) . 3_665 ?
C2 O5 Na1 144.2(2) . . ?
C9 O4 Na1 148.2(2) . . ?
C5 O9 Na3 154.6(3) . . ?
C5 O9 Na2 147.0(3) . . ?
C16 O6 Na3 139.8(3) . 3_665 ?
C16 O6 Na2 138.3(3) . 3_665 ?
C2 N4 C1 123.6(3) . . ?
C2 N4 C4 112.7(3) . . ?
C4 N4 C1 123.8(3) . . ?
C5 N2 C3 112.2(3) . . ?
C5 N2 C6 121.6(3) . . ?
C6 N2 C3 124.0(3) . . ?
C13 N12 C1 120.4(3) . 3_665 ?
C13 N12 C14 111.3(3) . . ?
C1 N12 C14 122.0(3) 3_665 . ?
C13 N9 C15 112.6(3) . . ?
C13 N9 C12 122.4(3) . . ?
C15 N9 C12 124.3(3) . . ?
C9 N5 C7 122.5(3) . . ?
C9 N5 C8 112.7(3) . . ?
C8 N5 C7 124.1(3) . . ?
C15 N10 C17 123.5(3) . . ?
C16 N10 C15 112.7(3) . . ?
C16 N10 C17 122.9(3) . . ?
C11 N8 C12 122.7(3) . . ?
C11 N8 C10 113.4(3) . . ?
C12 N8 C10 123.8(3) . . ?
C4 N1 C18 123.2(3) . 3_665 ?
C5 N1 C4 111.4(3) . . ?
C5 N1 C18 122.1(3) . 3_665 ?
C2 N3 C3 112.4(3) . . ?
C2 N3 C7 123.6(3) . . ?
C3 N3 C7 123.9(3) . . ?
C11 N6 C6 122.6(3) . . ?
C11 N6 C8 113.1(3) . . ?
C8 N6 C6 123.5(3) . . ?
C9 N7 C10 112.2(3) . . ?
C9 N7 C17 121.8(3) . . ?
C17 N7 C10 123.9(3) . . ?
C16 N11 C14 112.9(3) . . ?
C16 N11 C18 123.8(3) . . ?
C18 N11 C14 123.2(3) . . ?
O5 C2 N4 125.8(3) . . ?
O5 C2 N3 125.7(3) . . ?
N4 C2 N3 108.4(3) . . ?
C27 C28 S1 120.9(3) . . ?
C29 C28 S1 119.2(3) . . ?
C29 C28 C27 119.9(3) . . ?
C21 C22 C25 120.6(3) . . ?
C23 C22 C25 121.4(3) . . ?
C23 C22 C21 117.9(3) . . ?
C26 C25 C22 122.2(3) . . ?
C26 C25 C30 117.8(3) . . ?
C30 C25 C22 120.0(3) . . ?
O7 C13 N12 126.5(3) . . ?
O7 C13 N9 124.9(3) . . ?
N12 C13 N9 108.6(3) . . ?
C28 C27 C26 119.9(3) . . ?
O8 C11 N8 126.5(3) . . ?
O8 C11 N6 126.0(3) . . ?
N8 C11 N6 107.5(3) . . ?
N12 C1 N4 114.0(3) 3_665 . ?
C27 C26 C25 121.3(3) . . ?
N4 C4 N1 115.1(3) . . ?
N4 C4 C3 103.1(3) . . ?
N1 C4 C3 103.9(3) . . ?
N9 C15 N10 114.6(3) . . ?
N9 C15 C14 102.9(3) . . ?
N10 C15 C14 103.3(3) . . ?
C20 C21 C22 121.1(3) . . ?
N8 C12 N9 113.6(3) . . ?
O4 C9 N5 125.7(3) . . ?
O4 C9 N7 125.9(3) . . ?
N7 C9 N5 108.5(3) . . ?
N2 C3 N3 114.8(3) . . ?
N2 C3 C4 103.3(3) . . ?
N3 C3 C4 103.4(3) . . ?
N12 C14 C15 104.0(3) . . ?
N11 C14 N12 114.4(3) . . ?
N11 C14 C15 103.0(3) . . ?
O9 C5 N2 125.7(3) . . ?
O9 C5 N1 125.6(3) . . ?
N2 C5 N1 108.7(3) . . ?
N8 C10 N7 115.5(3) . . ?
N8 C10 C8 102.9(3) . . ?
N7 C10 C8 103.2(3) . . ?
O6 C16 N10 126.3(3) . . ?
O6 C16 N11 126.0(3) . . ?
N11 C16 N10 107.6(3) . . ?
N2 C6 N6 113.6(3) . . ?
N11 C18 N1 114.2(3) . 3_665 ?
C24 C19 S002 119.4(3) . . ?
C24 C19 C20 120.2(3) . . ?
C20 C19 S002 120.3(3) . . ?
N10 C17 N7 114.1(3) . . ?
N5 C7 N3 114.5(3) . . ?
C23 C24 C19 120.0(3) . . ?
C24 C23 C22 121.3(3) . . ?
C29 C30 C25 121.3(3) . . ?
C19 C20 C21 119.4(3) . . ?
N5 C8 N6 115.2(3) . . ?
N5 C8 C10 103.1(3) . . ?
N6 C8 C10 102.9(3) . . ?
C28 C29 C30 119.8(3) . . ?
Na1 O10 Na3 129.2(2) 3_665 . ?
Na2 O10 Na1 108.6(2) . 3_665 ?
O9 Na3 O6 81.79(17) . 3_665 ?
O9 Na3 O11 83.01(17) . . ?
O9 Na3 O10 124.1(2) . . ?
O9 Na3 O14 80.5(2) . . ?
O11 Na3 O6 130.4(2) . 3_665 ?
O11 Na3 O10 85.73(19) . . ?
O11 Na3 O14 100.2(3) . . ?
O10 Na3 O6 65.34(15) . 3_665 ?
O10 Na3 O14 155.3(2) . . ?
O14 Na3 O6 123.1(2) . 3_665 ?
Na2 O3 Na1 88.54(18) 3_665 . ?
C0AA O3 Na1 149.8(4) . . ?
C0AA O3 Na2 111.7(4) . 3_665 ?
O9 Na2 Na1 136.8(2) . 3_665 ?
O9 Na2 O6 95.89(17) . 3_665 ?
O9 Na2 O11 84.15(17) . . ?
O9 Na2 O12 108.5(3) . . ?
O9 Na2 O3 91.3(2) . 3_665 ?
O6 Na2 Na1 86.26(13) 3_665 3_665 ?
O6 Na2 O11 175.3(3) 3_665 . ?
O6 Na2 O12 68.1(2) 3_665 . ?
O6 Na2 O3 78.9(2) 3_665 3_665 ?
O11 Na2 Na1 90.51(16) . 3_665 ?
O11 Na2 O12 116.4(3) . . ?
O11 Na2 O3 96.5(2) . 3_665 ?
O10 Na2 Na1 37.10(14) . 3_665 ?
O10 Na2 O9 173.5(3) . . ?
O10 Na2 O6 82.15(18) . 3_665 ?
O10 Na2 O11 97.3(2) . . ?
O10 Na2 O12 76.6(3) . . ?
O10 Na2 O3 82.2(2) . 3_665 ?
O12 Na2 Na1 112.2(2) . 3_665 ?
O3 Na2 Na1 46.65(14) 3_665 3_665 ?
O3 Na2 O12 142.6(3) 3_665 . ?
C0AA N0AA C1AA 119.5(4) . . ?
C2AA N0AA C0AA 121.6(4) . . ?
C2AA N0AA C1AA 118.9(3) . . ?
O3 C0AA N0AA 121.6(6) . . ?

loop_
_geom_bond_atom_site_label_1
_geom_bond_atom_site_label_2
_geom_bond_distance
_geom_bond_site_symmetry_2
_geom_bond_publ_flag
S1 C28 1.775(3) . ?
S1 O21 1.427(4) . ?
S1 O22 1.444(4) . ?
S1 O23 1.407(4) . ?
S002 C19 1.773(4) . ?
S002 O19 1.408(5) . ?
S002 O15 1.415(6) . ?
S002 O17 1.425(6) . ?
S002 O20 1.487(10) . ?
S002 O16 1.394(9) . ?
S002 O18 1.399(10) . ?
Na1 O5 2.326(3) . ?
Na1 O4 2.312(3) . ?
Na1 O2 2.290(4) . ?
Na1 O1 2.352(4) . ?
Na1 O10 2.334(4) 3_665 ?
Na1 O3 2.668(6) . ?
Na1 Na2 3.667(5) 3_665 ?
O5 C2 1.223(4) . ?
O7 C13 1.211(4) . ?
O8 C11 1.209(4) . ?
O4 C9 1.213(4) . ?
O9 C5 1.213(4) . ?
O9 Na3 2.284(5) . ?
O9 Na2 2.212(5) . ?
O6 C16 1.211(4) . ?
O6 Na3 2.930(6) 3_665 ?
O6 Na2 2.428(5) 3_665 ?
N4 C2 1.356(4) . ?
N4 C1 1.444(4) . ?
N4 C4 1.444(4) . ?
N2 C3 1.440(4) . ?
N2 C5 1.364(5) . ?
N2 C6 1.440(4) . ?
N12 C13 1.366(4) . ?
N12 C1 1.444(4) 3_665 ?
N12 C14 1.444(4) . ?
N9 C13 1.368(4) . ?
N9 C15 1.436(4) . ?
N9 C12 1.448(4) . ?
N5 C9 1.365(5) . ?
N5 C7 1.445(4) . ?
N5 C8 1.441(5) . ?
N10 C15 1.440(4) . ?
N10 C16 1.371(5) . ?
N10 C17 1.444(4) . ?
N8 C11 1.360(5) . ?
N8 C12 1.444(4) . ?
N8 C10 1.447(4) . ?
N1 C4 1.445(4) . ?
N1 C5 1.370(5) . ?
N1 C18 1.449(4) 3_665 ?
N3 C2 1.361(4) . ?
N3 C3 1.441(4) . ?
N3 C7 1.449(4) . ?
N6 C11 1.368(4) . ?
N6 C6 1.449(4) . ?
N6 C8 1.446(5) . ?
N7 C9 1.362(5) . ?
N7 C10 1.450(4) . ?
N7 C17 1.447(4) . ?
N11 C14 1.443(4) . ?
N11 C16 1.364(5) . ?
N11 C18 1.438(4) . ?
C28 C27 1.383(5) . ?
C28 C29 1.377(5) . ?
C22 C25 1.485(4) . ?
C22 C21 1.398(5) . ?
C22 C23 1.385(5) . ?
C25 C26 1.386(5) . ?
C25 C30 1.395(5) . ?
C27 C26 1.385(5) . ?
C1 N12 1.444(4) 3_665 ?
C4 C3 1.543(5) . ?
C15 C14 1.545(5) . ?
C21 C20 1.384(5) . ?
C10 C8 1.554(5) . ?
C18 N1 1.449(4) 3_665 ?
O11 Na3 2.443(6) . ?
O11 Na2 2.458(6) . ?
C19 C24 1.379(6) . ?
C19 C20 1.383(5) . ?
C24 C23 1.376(5) . ?
C30 C29 1.382(5) . ?
O10 Na1 2.334(4) 3_665 ?
O10 Na3 2.676(6) . ?
O10 Na2 2.181(5) . ?
Na3 O6 2.930(6) 3_665 ?
Na3 O14 2.732(9) . ?
O12 Na2 2.775(9) . ?
O3 Na2 2.585(7) 3_665 ?
O3 C0AA 1.190(7) . ?
Na2 Na1 3.667(5) 3_665 ?
Na2 O6 2.427(5) 3_665 ?
Na2 O3 2.585(7) 3_665 ?
N0AA C0AA 1.456(4) . ?
N0AA C1AA 1.466(5) . ?
N0AA C2AA 1.439(6) . ?
